data_4517818
loop_
_publ_author_name
'Blumenberg, Jonas'
'Kampert, Florian'
'Hepp, Alexander'
'Hahn, F. Ekkehardt'

_publ_section_title
;
 Synthesis of IrIII Hydrido Complexes by Oxidative Addition of Halogenated
 Theophylline and Adenine Derivatives
;
_journal_name_full 'ACS Omega'
_journal_paper_doi 10.1021/acsomega.0c02290
_journal_year 2020
_chemical_formula_moiety 'C43 H37 N4 O2 P2 Cl2 Ir, 1.2(C7 H8), 0.3 (C6 H6)'
_chemical_formula_sum 'C53.2 H48.8 Cl2 Ir N4 O2 P2'
_chemical_formula_weight 1101.20
_space_group_crystal_system monoclinic
_space_group_IT_number 15
_space_group_name_Hall '-C 2yc'
_space_group_name_H-M_alt 'C 1 2/c 1'
_atom_sites_solution_hydrogens mixed
_audit_creation_method SHELXL-2014/7
_cell_angle_alpha 90
_cell_angle_beta 96.8550(10)
_cell_angle_gamma 90
_cell_formula_units_Z 8
_cell_length_a 31.4221(9)
_cell_length_b 18.4724(5)
_cell_length_c 18.3313(6)
_cell_measurement_reflns_used 9927
_cell_measurement_temperature 100(2)
_cell_measurement_theta_max 27.6215
_cell_measurement_theta_min 3.2305
_cell_volume 10564.2(5)
_computing_cell_refinement 'Bruker SAINT'
_computing_data_collection 'Bruker APEX3'
_computing_data_reduction 'Bruker SAINT'
_computing_molecular_graphics 'Bruker SHELXTL'
_computing_publication_material 'Bruker SHELXTL'
_computing_structure_refinement 'SHELXL-2014/7 (Sheldrick, 2014)'
_computing_structure_solution 'SHELXT-2014/5 (Sheldrick, 2014)'
_diffrn_ambient_temperature 100(2)
_diffrn_measured_fraction_theta_full 0.996
_diffrn_measured_fraction_theta_max 0.995
_diffrn_measurement_device_type 'Bruker APEX-II CCD'
_diffrn_measurement_method 'Phi and Omega scans'
_diffrn_radiation_monochromator 'Goebel mirror'
_diffrn_radiation_type MoK\a
_diffrn_radiation_wavelength 0.71073
_diffrn_reflns_av_R_equivalents 0.0393
_diffrn_reflns_av_unetI/netI 0.0248
_diffrn_reflns_Laue_measured_fraction_full 0.996
_diffrn_reflns_Laue_measured_fraction_max 0.995
_diffrn_reflns_limit_h_max 41
_diffrn_reflns_limit_h_min -41
_diffrn_reflns_limit_k_max 23
_diffrn_reflns_limit_k_min -24
_diffrn_reflns_limit_l_max 23
_diffrn_reflns_limit_l_min -23
_diffrn_reflns_number 85631
_diffrn_reflns_point_group_measured_fraction_full 0.996
_diffrn_reflns_point_group_measured_fraction_max 0.995
_diffrn_reflns_theta_full 25.242
_diffrn_reflns_theta_max 27.711
_diffrn_reflns_theta_min 2.613
_diffrn_source microsource
_exptl_absorpt_coefficient_mu 2.731
_exptl_absorpt_correction_T_max 0.7051
_exptl_absorpt_correction_T_min 0.5707
_exptl_absorpt_correction_type multi-scan
_exptl_absorpt_process_details
;
 Multi-scan correction included in APEX3 package (Bruker AXS, 2014)
 
 87844 Corrected reflections used
 Estimated minimum and maximum transmission:  0.5707  0.7051
 The ratio of these values is more reliable than their absolute values!
 Additional spherical absorption correction applied with mu*r =  0.2390
 Lambda/2 correction factor = 0.00150
;
_exptl_crystal_colour colourless
_exptl_crystal_density_diffrn 1.385
_exptl_crystal_description plate
_exptl_crystal_F_000 4424
_exptl_crystal_size_max 0.245
_exptl_crystal_size_mid 0.245
_exptl_crystal_size_min 0.038
_refine_diff_density_max 1.577
_refine_diff_density_min -1.348
_refine_diff_density_rms 0.138
_refine_ls_extinction_method none
_refine_ls_goodness_of_fit_ref 1.020
_refine_ls_hydrogen_treatment mixed
_refine_ls_matrix_type full
_refine_ls_number_parameters 553
_refine_ls_number_reflns 12313
_refine_ls_number_restraints 1
_refine_ls_restrained_S_all 1.020
_refine_ls_R_factor_all 0.0431
_refine_ls_R_factor_gt 0.0356
_refine_ls_shift/su_max 0.004
_refine_ls_shift/su_mean 0.000
_refine_ls_structure_factor_coef Fsqd
_refine_ls_weighting_details 'w=1/[\s^2^(Fo^2^)+(0.0579P)^2^+77.3554P] where P=(Fo^2^+2Fc^2^)/3'
_refine_ls_weighting_scheme calc
_refine_ls_wR_factor_gt 0.0985
_refine_ls_wR_factor_ref 0.1044
_reflns_Friedel_coverage 0.000
_reflns_number_gt 10710
_reflns_number_total 12313
_reflns_threshold_expression 'I > 2\s(I)'
_cod_data_source_file ao0c02290_si_002.cif
_cod_data_source_block shelx
_cod_original_sg_symbol_H-M 'C 2/c'
_cod_original_formula_sum 'C53.20 H48.80 Cl2 Ir N4 O2 P2'
_cod_database_code 4517818
_shelx_shelxl_version_number 2014/7
_shelx_space_group_comment
;
The symmetry employed for this shelxl refinement is uniquely defined
by the following loop, which should always be used as a source of
symmetry information in preference to the above space-group names.
They are only intended as comments.
;

loop_
_space_group_symop_operation_xyz
'x, y, z'
'-x, y, -z+1/2'
'x+1/2, y+1/2, z'
'-x+1/2, y+1/2, -z+1/2'
'-x, -y, -z'
'x, -y, z-1/2'
'-x+1/2, -y+1/2, -z'
'x+1/2, -y+1/2, z-1/2'

loop_
_atom_site_label
_atom_site_type_symbol
_atom_site_fract_x
_atom_site_fract_y
_atom_site_fract_z
_atom_site_U_iso_or_equiv
_atom_site_adp_type
_atom_site_occupancy
_atom_site_site_symmetry_order
_atom_site_calc_flag
_atom_site_refinement_flags_posn
_atom_site_refinement_flags_adp
_atom_site_refinement_flags_occupancy
_atom_site_disorder_assembly
_atom_site_disorder_group
Ir Ir 0.73027(2) 0.63717(2) 0.68184(2) 0.01580(6) Uani 1 1 d D . . . .
H1 H 0.731(2) 0.568(2) 0.725(4) 0.08(2) Uiso 1 1 d D . . . .
Cl1 Cl 0.64271(3) 0.47558(6) 0.66893(6) 0.0280(2) Uani 1 1 d . . . . .
Cl2 Cl 0.75317(3) 0.59736(6) 0.56912(5) 0.02256(19) Uani 1 1 d . . . . .
P1 P 0.69990(3) 0.68296(6) 0.77825(5) 0.01750(19) Uani 1 1 d . . . . .
P2 P 0.80102(3) 0.65783(6) 0.72233(5) 0.01805(19) Uani 1 1 d . . . . .
O1 O 0.70682(8) 0.74354(15) 0.61497(14) 0.0199(5) Uani 1 1 d . . . . .
O2 O 0.58537(10) 0.8002(2) 0.4581(2) 0.0397(8) Uani 1 1 d . . . . .
N1 N 0.64599(10) 0.7744(2) 0.53542(18) 0.0236(7) Uani 1 1 d . . . . .
N3 N 0.58989(10) 0.6876(2) 0.50710(18) 0.0260(7) Uani 1 1 d . . . . .
N7 N 0.66902(10) 0.60621(19) 0.63218(16) 0.0182(6) Uani 1 1 d . . . . .
N9 N 0.60335(10) 0.5721(2) 0.57433(18) 0.0233(7) Uani 1 1 d . . . . .
C2 C 0.60542(13) 0.7563(3) 0.4975(2) 0.0277(9) Uani 1 1 d . . . . .
C4 C 0.61317(12) 0.6394(2) 0.5529(2) 0.0212(8) Uani 1 1 d . . . . .
C5 C 0.65236(12) 0.6603(2) 0.5864(2) 0.0200(7) Uani 1 1 d . . . . .
C6 C 0.67104(12) 0.7273(2) 0.58064(19) 0.0199(7) Uani 1 1 d . . . . .
C8 C 0.63846(12) 0.5559(2) 0.6220(2) 0.0210(8) Uani 1 1 d . . . . .
C10 C 0.66083(15) 0.8486(3) 0.5264(3) 0.0323(10) Uani 1 1 d . . . . .
H10A H 0.6898 0.8541 0.5521 0.048 Uiso 1 1 calc R U . . .
H10B H 0.6414 0.8825 0.5470 0.048 Uiso 1 1 calc R U . . .
H10C H 0.6612 0.8589 0.4740 0.048 Uiso 1 1 calc R U . . .
C11 C 0.54815(14) 0.6679(3) 0.4675(3) 0.0397(12) Uani 1 1 d . . . . .
H11A H 0.5256 0.6967 0.4861 0.060 Uiso 1 1 calc R U . . .
H11B H 0.5427 0.6163 0.4750 0.060 Uiso 1 1 calc R U . . .
H11C H 0.5483 0.6774 0.4149 0.060 Uiso 1 1 calc R U . . .
C12 C 0.64453(12) 0.7112(2) 0.7490(2) 0.0219(8) Uani 1 1 d . . . . .
C13 C 0.63519(14) 0.7820(3) 0.7266(2) 0.0298(9) Uani 1 1 d . . . . .
H13 H 0.6572 0.8176 0.7307 0.036 Uiso 1 1 calc R U . . .
C14 C 0.59325(16) 0.8010(3) 0.6979(3) 0.0428(12) Uani 1 1 d . . . . .
H14 H 0.5870 0.8492 0.6821 0.051 Uiso 1 1 calc R U . . .
C15 C 0.56162(15) 0.7504(3) 0.6927(3) 0.0481(14) Uani 1 1 d . . . . .
H15 H 0.5333 0.7635 0.6731 0.058 Uiso 1 1 calc R U . . .
C16 C 0.57029(14) 0.6796(3) 0.7158(3) 0.0354(11) Uani 1 1 d . . . . .
H16 H 0.5480 0.6446 0.7121 0.042 Uiso 1 1 calc R U . . .
C17 C 0.61137(13) 0.6605(3) 0.7440(2) 0.0260(9) Uani 1 1 d . . . . .
H17 H 0.6172 0.6123 0.7603 0.031 Uiso 1 1 calc R U . . .
C18 C 0.69397(12) 0.6231(2) 0.8552(2) 0.0203(8) Uani 1 1 d . . . . .
C19 C 0.66264(14) 0.6361(3) 0.9025(2) 0.0261(9) Uani 1 1 d . . . . .
H19 H 0.6446 0.6775 0.8954 0.031 Uiso 1 1 calc R U . . .
C20 C 0.65818(14) 0.5879(3) 0.9598(2) 0.0316(10) Uani 1 1 d . . . . .
H20 H 0.6369 0.5965 0.9915 0.038 Uiso 1 1 calc R U . . .
C21 C 0.68428(14) 0.5284(3) 0.9707(2) 0.0285(9) Uani 1 1 d . . . . .
H21 H 0.6806 0.4955 1.0093 0.034 Uiso 1 1 calc R U . . .
C22 C 0.71586(15) 0.5161(3) 0.9258(2) 0.0285(9) Uani 1 1 d . . . . .
H22 H 0.7344 0.4756 0.9345 0.034 Uiso 1 1 calc R U . . .
C23 C 0.72044(13) 0.5628(2) 0.8679(2) 0.0231(8) Uani 1 1 d . . . . .
H23 H 0.7419 0.5536 0.8367 0.028 Uiso 1 1 calc R U . . .
C24 C 0.72397(12) 0.7663(2) 0.8173(2) 0.0192(7) Uani 1 1 d . . . . .
C25 C 0.72694(12) 0.7822(2) 0.8922(2) 0.0233(8) Uani 1 1 d . . . . .
H25 H 0.7167 0.7486 0.9252 0.028 Uiso 1 1 calc R U . . .
C26 C 0.74498(14) 0.8477(2) 0.9184(2) 0.0259(9) Uani 1 1 d . . . . .
H26 H 0.7466 0.8589 0.9692 0.031 Uiso 1 1 calc R U . . .
C27 C 0.76048(13) 0.8965(2) 0.8705(2) 0.0263(9) Uani 1 1 d . . . . .
H27 H 0.7729 0.9408 0.8886 0.032 Uiso 1 1 calc R U . . .
C28 C 0.75785(13) 0.8808(2) 0.7961(2) 0.0250(8) Uani 1 1 d . . . . .
H28 H 0.7685 0.9143 0.7634 0.030 Uiso 1 1 calc R U . . .
C29 C 0.73972(12) 0.8160(2) 0.7695(2) 0.0207(8) Uani 1 1 d . . . . .
H29 H 0.7380 0.8053 0.7186 0.025 Uiso 1 1 calc R U . . .
C30 C 0.83620(12) 0.5883(2) 0.6896(2) 0.0211(8) Uani 1 1 d . . . . .
C31 C 0.82331(14) 0.5162(3) 0.6865(2) 0.0279(9) Uani 1 1 d . . . . .
H31 H 0.7958 0.5035 0.6992 0.034 Uiso 1 1 calc R U . . .
C32 C 0.85035(16) 0.4629(3) 0.6651(3) 0.0346(10) Uani 1 1 d . . . . .
H32 H 0.8416 0.4137 0.6644 0.042 Uiso 1 1 calc R U . . .
C33 C 0.88991(17) 0.4810(3) 0.6449(3) 0.0411(12) Uani 1 1 d . . . . .
H33 H 0.9083 0.4445 0.6299 0.049 Uiso 1 1 calc R U . . .
C34 C 0.90263(16) 0.5528(3) 0.6467(3) 0.0426(12) Uani 1 1 d . . . . .
H34 H 0.9297 0.5653 0.6324 0.051 Uiso 1 1 calc R U . . .
C35 C 0.87632(14) 0.6066(3) 0.6693(2) 0.0306(9) Uani 1 1 d . . . . .
H35 H 0.8855 0.6556 0.6710 0.037 Uiso 1 1 calc R U . . .
C36 C 0.82345(11) 0.7419(2) 0.6918(2) 0.0193(7) Uani 1 1 d . . . . .
C37 C 0.86072(12) 0.7735(2) 0.7283(2) 0.0230(8) Uani 1 1 d . . . . .
H37 H 0.8746 0.7520 0.7719 0.028 Uiso 1 1 calc R U . . .
C38 C 0.87735(13) 0.8360(2) 0.7007(2) 0.0260(8) Uani 1 1 d . . . . .
H38 H 0.9023 0.8577 0.7259 0.031 Uiso 1 1 calc R U . . .
C39 C 0.85746(14) 0.8672(2) 0.6358(2) 0.0261(9) Uani 1 1 d . . . . .
H39 H 0.8688 0.9102 0.6172 0.031 Uiso 1 1 calc R U . . .
C40 C 0.82147(13) 0.8354(2) 0.5990(2) 0.0244(8) Uani 1 1 d . . . . .
H40 H 0.8082 0.8562 0.5547 0.029 Uiso 1 1 calc R U . . .
C41 C 0.80443(12) 0.7727(2) 0.6265(2) 0.0210(8) Uani 1 1 d . . . . .
H41 H 0.7797 0.7509 0.6006 0.025 Uiso 1 1 calc R U . . .
C42 C 0.81753(12) 0.6540(2) 0.8218(2) 0.0222(8) Uani 1 1 d . . . . .
C43 C 0.81949(12) 0.7150(3) 0.8659(2) 0.0255(9) Uani 1 1 d . . . . .
H43 H 0.8133 0.7612 0.8444 0.031 Uiso 1 1 calc R U . . .
C44 C 0.83052(14) 0.7094(3) 0.9417(2) 0.0337(11) Uani 1 1 d . . . . .
H44 H 0.8319 0.7517 0.9713 0.040 Uiso 1 1 calc R U . . .
C45 C 0.83940(16) 0.6429(3) 0.9738(2) 0.0393(13) Uani 1 1 d . . . . .
H45 H 0.8469 0.6394 1.0254 0.047 Uiso 1 1 calc R U . . .
C46 C 0.83747(17) 0.5811(3) 0.9309(2) 0.0426(13) Uani 1 1 d . . . . .
H46 H 0.8434 0.5352 0.9531 0.051 Uiso 1 1 calc R U . . .
C47 C 0.82676(15) 0.5865(3) 0.8548(2) 0.0328(10) Uani 1 1 d . . . . .
H47 H 0.8257 0.5441 0.8253 0.039 Uiso 1 1 calc R U . . .
C51 C 0.5580(3) 0.7170(4) 0.9547(4) 0.044(3) Uiso 0.4 1 d G . P A 1
C52 C 0.5677(3) 0.7183(4) 1.0306(4) 0.047(3) Uiso 0.4 1 d G . P A 1
C53 C 0.5650(3) 0.6552(4) 1.0711(3) 0.033(2) Uiso 0.4 1 d G . P A 1
C54 C 0.5524(3) 0.5908(4) 1.0356(4) 0.038(3) Uiso 0.4 1 d G . P A 1
C55 C 0.5427(3) 0.5895(4) 0.9596(4) 0.049(3) Uiso 0.4 1 d G . P A 1
C56 C 0.5454(3) 0.6526(5) 0.9191(3) 0.049(3) Uiso 0.4 1 d G . P A 1
C57 C 0.5581(8) 0.7902(14) 0.9035(14) 0.088(6) Uiso 0.4 1 d . . P A 1
C61 C 0.5466(3) 0.6825(4) 1.1374(6) 0.033(3) Uiso 0.3 1 d G . P B 2
C62 C 0.5657(3) 0.7371(6) 1.1005(5) 0.039(4) Uiso 0.3 1 d G . P B 2
C63 C 0.5601(4) 0.8091(5) 1.1193(6) 0.036(3) Uiso 0.3 1 d G . P B 2
C64 C 0.5354(4) 0.8264(4) 1.1749(6) 0.047(4) Uiso 0.3 1 d G . P B 2
C65 C 0.5164(3) 0.7718(6) 1.2117(5) 0.036(3) Uiso 0.3 1 d G . P B 2
C66 C 0.5220(3) 0.6998(5) 1.1930(6) 0.035(3) Uiso 0.3 1 d G . P B 2
C71 C 0.5064(4) 0.8764(7) 0.8943(7) 0.068(6) Uiso 0.3 1 d G . P C 3
C72 C 0.5001(4) 0.9190(8) 0.8314(6) 0.044(4) Uiso 0.3 1 d G . P C 3
C73 C 0.4700(5) 0.9744(8) 0.8263(6) 0.071(6) Uiso 0.3 1 d G . P C 3
C74 C 0.4461(4) 0.9872(7) 0.8842(8) 0.086(8) Uiso 0.3 1 d G . P C 3
C75 C 0.4524(4) 0.9446(7) 0.9471(6) 0.031(3) Uiso 0.3 1 d G . P C 3
C76 C 0.4826(4) 0.8892(7) 0.9521(6) 0.049(4) Uiso 0.3 1 d G . P C 3
C77 C 0.5406(6) 0.8194(10) 0.9149(10) 0.039(4) Uiso 0.3 1 d . . P C 3
C81 C 0.5509(2) 0.5073(6) 0.7995(5) 0.059(3) Uiso 0.5 1 d G . P A -1
C82 C 0.5220(3) 0.5201(5) 0.8499(4) 0.054(3) Uiso 0.5 1 d G . P A -1
C83 C 0.4784(2) 0.5090(6) 0.8298(5) 0.057(3) Uiso 0.5 1 d G . P A -1
C84 C 0.4637(3) 0.4851(6) 0.7594(6) 0.057(5) Uiso 0.5 1 d G . P A -1
C85 C 0.4926(4) 0.4724(5) 0.7090(4) 0.074(4) Uiso 0.5 1 d G . P A -1
C86 C 0.5362(4) 0.4835(6) 0.7291(5) 0.080(8) Uiso 0.5 1 d G . P A -1
C87 C 0.5381(5) 0.5505(9) 0.9258(9) 0.068(4) Uiso 0.5 1 d . . P A -1

loop_
_atom_site_aniso_label
_atom_site_aniso_U_11
_atom_site_aniso_U_22
_atom_site_aniso_U_33
_atom_site_aniso_U_23
_atom_site_aniso_U_13
_atom_site_aniso_U_12
Ir 0.01409(8) 0.02549(9) 0.00757(7) 0.00048(5) 0.00020(5) -0.00209(5)
Cl1 0.0245(5) 0.0266(5) 0.0334(5) 0.0035(4) 0.0059(4) -0.0002(4)
Cl2 0.0213(4) 0.0361(5) 0.0105(4) -0.0006(3) 0.0025(3) 0.0016(4)
P1 0.0159(4) 0.0271(5) 0.0095(4) -0.0009(4) 0.0016(3) -0.0039(4)
P2 0.0154(4) 0.0289(5) 0.0095(4) 0.0031(4) -0.0003(3) -0.0020(4)
O1 0.0183(12) 0.0273(15) 0.0137(12) 0.0007(10) 0.0004(10) -0.0023(11)
O2 0.0245(15) 0.052(2) 0.0408(19) 0.0198(17) -0.0013(14) 0.0026(15)
N1 0.0191(15) 0.0333(19) 0.0183(15) 0.0031(14) 0.0011(12) -0.0006(14)
N3 0.0163(15) 0.042(2) 0.0185(16) 0.0034(15) -0.0031(12) -0.0025(14)
N7 0.0148(14) 0.0280(18) 0.0118(14) -0.0011(12) 0.0019(11) -0.0004(13)
N9 0.0161(15) 0.035(2) 0.0190(16) -0.0039(14) 0.0022(12) -0.0034(13)
C2 0.0179(18) 0.044(3) 0.0210(19) 0.0092(18) 0.0002(15) 0.0011(17)
C4 0.0167(17) 0.035(2) 0.0117(16) -0.0023(15) 0.0016(13) -0.0017(15)
C5 0.0181(17) 0.031(2) 0.0103(16) -0.0002(15) -0.0003(13) -0.0019(15)
C6 0.0181(17) 0.031(2) 0.0109(16) -0.0002(14) 0.0030(13) -0.0016(15)
C8 0.0186(17) 0.028(2) 0.0169(17) -0.0031(15) 0.0040(13) -0.0022(15)
C10 0.029(2) 0.035(3) 0.033(2) 0.0108(19) 0.0048(18) -0.0010(18)
C11 0.017(2) 0.063(3) 0.036(3) 0.005(2) -0.0090(18) -0.005(2)
C12 0.0167(17) 0.034(2) 0.0149(17) -0.0055(15) 0.0018(13) 0.0010(15)
C13 0.026(2) 0.036(2) 0.027(2) -0.0040(18) 0.0018(16) 0.0019(18)
C14 0.033(2) 0.042(3) 0.052(3) -0.003(2) -0.002(2) 0.013(2)
C15 0.021(2) 0.060(4) 0.060(4) -0.006(3) -0.007(2) 0.008(2)
C16 0.0168(19) 0.047(3) 0.041(3) -0.007(2) 0.0007(17) -0.0026(19)
C17 0.0215(19) 0.038(2) 0.0195(19) -0.0071(17) 0.0047(15) -0.0020(17)
C18 0.0210(18) 0.030(2) 0.0093(16) -0.0017(14) 0.0006(13) -0.0092(15)
C19 0.0230(19) 0.041(3) 0.0152(18) -0.0044(16) 0.0051(15) -0.0071(17)
C20 0.028(2) 0.055(3) 0.0127(17) -0.0019(18) 0.0056(15) -0.016(2)
C21 0.039(2) 0.036(2) 0.0104(17) 0.0018(16) 0.0028(15) -0.0172(19)
C22 0.037(2) 0.031(2) 0.0175(19) 0.0025(16) 0.0019(16) -0.0096(18)
C23 0.0254(19) 0.031(2) 0.0128(17) 0.0011(15) 0.0034(14) -0.0088(16)
C24 0.0179(16) 0.026(2) 0.0136(16) -0.0014(14) 0.0014(13) -0.0045(14)
C25 0.0224(18) 0.033(2) 0.0144(17) -0.0001(15) 0.0032(14) -0.0073(16)
C26 0.028(2) 0.035(2) 0.0145(18) -0.0074(16) 0.0009(15) -0.0062(17)
C27 0.027(2) 0.030(2) 0.0215(19) -0.0046(17) 0.0023(15) -0.0076(17)
C28 0.0251(19) 0.030(2) 0.0203(19) 0.0018(16) 0.0025(15) -0.0054(17)
C29 0.0195(17) 0.030(2) 0.0127(16) -0.0006(15) 0.0022(13) -0.0024(15)
C30 0.0176(17) 0.033(2) 0.0123(16) 0.0039(15) -0.0005(13) -0.0001(15)
C31 0.026(2) 0.034(2) 0.024(2) 0.0040(17) 0.0022(16) 0.0033(17)
C32 0.037(2) 0.037(3) 0.029(2) -0.0005(19) 0.0012(18) 0.008(2)
C33 0.039(3) 0.049(3) 0.036(3) -0.011(2) 0.008(2) 0.010(2)
C34 0.030(2) 0.058(3) 0.043(3) -0.008(2) 0.017(2) 0.002(2)
C35 0.023(2) 0.043(3) 0.026(2) -0.0020(19) 0.0082(16) 0.0012(19)
C36 0.0146(16) 0.030(2) 0.0132(16) 0.0044(15) 0.0011(13) -0.0011(15)
C37 0.0211(18) 0.030(2) 0.0176(18) 0.0039(15) 0.0001(14) -0.0005(16)
C38 0.025(2) 0.030(2) 0.023(2) 0.0004(17) 0.0004(16) -0.0041(17)
C39 0.031(2) 0.025(2) 0.022(2) 0.0045(16) 0.0045(17) -0.0007(16)
C40 0.028(2) 0.031(2) 0.0141(17) 0.0034(15) 0.0028(15) 0.0085(17)
C41 0.0160(16) 0.034(2) 0.0123(16) 0.0048(15) 0.0010(13) 0.0034(15)
C42 0.0150(17) 0.039(2) 0.0119(17) 0.0050(15) -0.0021(13) -0.0065(16)
C43 0.0181(17) 0.044(3) 0.0133(17) 0.0002(16) -0.0013(13) 0.0002(17)
C44 0.026(2) 0.061(3) 0.0143(19) -0.0044(19) -0.0002(15) -0.002(2)
C45 0.030(2) 0.075(4) 0.0107(19) 0.006(2) -0.0046(16) -0.008(2)
C46 0.051(3) 0.057(3) 0.018(2) 0.019(2) -0.0045(19) -0.013(3)
C47 0.039(2) 0.042(3) 0.0165(19) 0.0090(18) -0.0034(17) -0.013(2)

loop_
_atom_type_symbol
_atom_type_description
_atom_type_scat_dispersion_real
_atom_type_scat_dispersion_imag
_atom_type_scat_source
C C 0.0033 0.0016 'International Tables Vol C Tables 4.2.6.8 and 6.1.1.4'
H H 0.0000 0.0000 'International Tables Vol C Tables 4.2.6.8 and 6.1.1.4'
N N 0.0061 0.0033 'International Tables Vol C Tables 4.2.6.8 and 6.1.1.4'
O O 0.0106 0.0060 'International Tables Vol C Tables 4.2.6.8 and 6.1.1.4'
P P 0.1023 0.0942 'International Tables Vol C Tables 4.2.6.8 and 6.1.1.4'
Cl Cl 0.1484 0.1585 'International Tables Vol C Tables 4.2.6.8 and 6.1.1.4'
Ir Ir -1.4442 7.9887 'International Tables Vol C Tables 4.2.6.8 and 6.1.1.4'

loop_
_geom_angle_atom_site_label_1
_geom_angle_atom_site_label_2
_geom_angle_atom_site_label_3
_geom_angle
_geom_angle_site_symmetry_1
_geom_angle_site_symmetry_3
_geom_angle_publ_flag
N7 Ir P1 89.45(9) . . ?
N7 Ir P2 170.50(9) . . ?
P1 Ir P2 99.65(3) . . ?
N7 Ir Cl2 84.05(8) . . ?
P1 Ir Cl2 171.22(3) . . ?
P2 Ir Cl2 87.16(3) . . ?
N7 Ir O1 77.97(11) . . ?
P1 Ir O1 87.73(7) . . ?
P2 Ir O1 104.93(7) . . ?
Cl2 Ir O1 85.15(7) . . ?
C18 P1 C24 106.51(17) . . ?
C18 P1 C12 102.59(19) . . ?
C24 P1 C12 102.08(18) . . ?
C18 P1 Ir 117.96(14) . . ?
C24 P1 Ir 115.29(12) . . ?
C12 P1 Ir 110.55(12) . . ?
C36 P2 C42 105.35(18) . . ?
C36 P2 C30 103.04(18) . . ?
C42 P2 C30 100.79(18) . . ?
C36 P2 Ir 116.02(12) . . ?
C42 P2 Ir 117.61(12) . . ?
C30 P2 Ir 112.04(13) . . ?
C6 O1 Ir 105.2(2) . . ?
C6 N1 C2 124.0(4) . . ?
C6 N1 C10 119.5(3) . . ?
C2 N1 C10 116.5(4) . . ?
C4 N3 C2 120.3(3) . . ?
C4 N3 C11 121.4(4) . . ?
C2 N3 C11 118.3(4) . . ?
C8 N7 C5 101.9(3) . . ?
C8 N7 Ir 148.8(3) . . ?
C5 N7 Ir 109.2(3) . . ?
C4 N9 C8 101.2(3) . . ?
O2 C2 N3 121.7(4) . . ?
O2 C2 N1 120.5(4) . . ?
N3 C2 N1 117.8(4) . . ?
N9 C4 C5 110.8(4) . . ?
N9 C4 N3 130.6(4) . . ?
C5 C4 N3 118.5(4) . . ?
C4 C5 N7 109.1(4) . . ?
C4 C5 C6 126.1(4) . . ?
N7 C5 C6 124.6(3) . . ?
O1 C6 C5 122.7(4) . . ?
O1 C6 N1 124.1(4) . . ?
C5 C6 N1 113.2(3) . . ?
N7 C8 N9 116.9(4) . . ?
N7 C8 Cl1 121.4(3) . . ?
N9 C8 Cl1 121.6(3) . . ?
C13 C12 C17 118.8(4) . . ?
C13 C12 P1 120.8(3) . . ?
C17 C12 P1 120.2(3) . . ?
C12 C13 C14 120.0(4) . . ?
C15 C14 C13 120.1(5) . . ?
C14 C15 C16 120.6(4) . . ?
C17 C16 C15 119.7(5) . . ?
C16 C17 C12 120.7(5) . . ?
C23 C18 C19 118.8(4) . . ?
C23 C18 P1 120.1(3) . . ?
C19 C18 P1 121.2(3) . . ?
C20 C19 C18 119.6(4) . . ?
C21 C20 C19 120.6(4) . . ?
C20 C21 C22 120.3(4) . . ?
C21 C22 C23 120.0(4) . . ?
C22 C23 C18 120.7(4) . . ?
C25 C24 C29 119.3(4) . . ?
C25 C24 P1 122.7(3) . . ?
C29 C24 P1 117.9(3) . . ?
C24 C25 C26 119.9(4) . . ?
C27 C26 C25 120.3(4) . . ?
C28 C27 C26 120.1(4) . . ?
C27 C28 C29 120.0(4) . . ?
C28 C29 C24 120.4(4) . . ?
C31 C30 C35 119.3(4) . . ?
C31 C30 P2 119.9(3) . . ?
C35 C30 P2 120.9(3) . . ?
C32 C31 C30 120.4(4) . . ?
C33 C32 C31 120.3(5) . . ?
C32 C33 C34 119.6(5) . . ?
C33 C34 C35 120.8(5) . . ?
C34 C35 C30 119.6(5) . . ?
C41 C36 C37 119.2(4) . . ?
C41 C36 P2 118.0(3) . . ?
C37 C36 P2 122.6(3) . . ?
C38 C37 C36 120.0(4) . . ?
C37 C38 C39 120.2(4) . . ?
C40 C39 C38 119.8(4) . . ?
C39 C40 C41 120.4(4) . . ?
C36 C41 C40 120.3(4) . . ?
C43 C42 C47 118.7(4) . . ?
C43 C42 P2 122.4(3) . . ?
C47 C42 P2 118.8(3) . . ?
C42 C43 C44 120.7(4) . . ?
C45 C44 C43 120.4(5) . . ?
C44 C45 C46 120.1(4) . . ?
C45 C46 C47 119.8(5) . . ?
C46 C47 C42 120.4(5) . . ?
C52 C51 C56 120.0 . . ?
C52 C51 C57 122.8(10) . . ?
C56 C51 C57 117.1(10) . . ?
C51 C52 C53 120.0 . . ?
C52 C53 C54 120.0 . . ?
C53 C54 C55 120.0 . . ?
C87 C55 C56 107.6(12) . . ?
C87 C55 C54 131.6(12) . . ?
C56 C55 C54 120.0 . . ?
C55 C56 C51 120.0 . . ?
C55 C56 C87 28.4(6) . . ?
C51 C56 C87 147.8(6) . . ?
C62 C61 C66 120.0 . . ?
C61 C62 C63 120.0 . . ?
C64 C63 C62 120.0 . . ?
C65 C64 C63 120.0 . . ?
C64 C65 C66 120.0 . . ?
C64 C65 C65 133.24(12) . 2_657 ?
C66 C65 C65 106.73(8) . 2_657 ?
C65 C66 C61 120.0 . . ?
C72 C71 C76 120.0 . . ?
C72 C71 C77 128.6(11) . . ?
C76 C71 C77 111.0(11) . . ?
C71 C72 C73 120.0 . . ?
C74 C73 C72 120.0 . . ?
C75 C74 C73 120.0 . . ?
C76 C75 C74 120.0 . . ?
C75 C76 C71 120.0 . . ?
C82 C81 C86 120.0 . . ?
C83 C82 C81 120.0 . . ?
C83 C82 C87 120.3(8) . . ?
C81 C82 C87 119.6(8) . . ?
C84 C83 C82 120.0 . . ?
C83 C84 C85 120.0 . . ?
C84 C85 C86 120.0 . . ?
C85 C86 C81 120.0 . . ?
C55 C87 C82 151.5(17) . . ?
C55 C87 C56 44.0(9) . . ?
C82 C87 C56 109.5(10) . . ?

loop_
_geom_bond_atom_site_label_1
_geom_bond_atom_site_label_2
_geom_bond_distance
_geom_bond_site_symmetry_2
_geom_bond_publ_flag
Ir N7 2.107(3) . ?
Ir P1 2.2698(9) . ?
Ir P2 2.2904(9) . ?
Ir Cl2 2.3839(9) . ?
Ir O1 2.386(3) . ?
Cl1 C8 1.712(4) . ?
P1 C18 1.819(4) . ?
P1 C24 1.823(4) . ?
P1 C12 1.834(4) . ?
P2 C36 1.822(4) . ?
P2 C42 1.837(4) . ?
P2 C30 1.842(4) . ?
O1 C6 1.258(4) . ?
O2 C2 1.212(5) . ?
N1 C6 1.382(5) . ?
N1 C2 1.417(5) . ?
N1 C10 1.464(6) . ?
N3 C4 1.373(5) . ?
N3 C2 1.378(6) . ?
N3 C11 1.467(5) . ?
N7 C8 1.334(5) . ?
N7 C5 1.368(5) . ?
N9 C4 1.350(5) . ?
N9 C8 1.356(5) . ?
C4 C5 1.365(5) . ?
C5 C6 1.378(6) . ?
C12 C13 1.392(6) . ?
C12 C17 1.396(6) . ?
C13 C14 1.403(6) . ?
C14 C15 1.359(8) . ?
C15 C16 1.391(8) . ?
C16 C17 1.378(6) . ?
C18 C23 1.393(6) . ?
C18 C19 1.408(5) . ?
C19 C20 1.398(6) . ?
C20 C21 1.373(7) . ?
C21 C22 1.382(6) . ?
C22 C23 1.389(6) . ?
C24 C25 1.395(5) . ?
C24 C29 1.400(5) . ?
C25 C26 1.396(6) . ?
C26 C27 1.387(6) . ?
C27 C28 1.386(6) . ?
C28 C29 1.389(6) . ?
C30 C31 1.390(6) . ?
C30 C35 1.398(6) . ?
C31 C32 1.388(6) . ?
C32 C33 1.380(7) . ?
C33 C34 1.383(8) . ?
C34 C35 1.388(7) . ?
C36 C41 1.393(5) . ?
C36 C37 1.404(5) . ?
C37 C38 1.388(6) . ?
C38 C39 1.400(6) . ?
C39 C40 1.377(6) . ?
C40 C41 1.394(6) . ?
C42 C43 1.385(6) . ?
C42 C47 1.401(6) . ?
C43 C44 1.394(5) . ?
C44 C45 1.376(8) . ?
C45 C46 1.383(8) . ?
C46 C47 1.399(6) . ?
C51 C52 1.3900 . ?
C51 C56 1.3900 . ?
C51 C57 1.65(3) . ?
C52 C53 1.3900 . ?
C53 C54 1.3900 . ?
C54 C55 1.3900 . ?
C55 C87 0.950(16) . ?
C55 C56 1.3900 . ?
C56 C87 1.906(18) . ?
C61 C62 1.3900 . ?
C61 C66 1.3900 . ?
C62 C63 1.3900 . ?
C63 C64 1.3900 . ?
C64 C65 1.3900 . ?
C65 C66 1.3900 . ?
C65 C65 1.836(15) 2_657 ?
C71 C72 1.3900 . ?
C71 C76 1.3900 . ?
C71 C77 1.52(2) . ?
C72 C73 1.3900 . ?
C73 C74 1.3900 . ?
C74 C75 1.3900 . ?
C75 C76 1.3900 . ?
C81 C82 1.3900 . ?
C81 C86 1.3900 . ?
C82 C83 1.3900 . ?
C82 C87 1.530(17) . ?
C83 C84 1.3900 . ?
C84 C85 1.3900 . ?
C85 C86 1.3900 . ?
